data_4321366
loop_
_publ_author_name
'Junghwan Do'
'Ranko P. Bontchev'
'Allan J. Jacobson'

_publ_contact_author_email ajjacob@uh.edu
_publ_contact_author_fax '713 743 2787'
_publ_contact_author_phone '713 743 2785'
_publ_section_title
;
 Influence of Hydrogen Bonding on the Assembly of Six-Membered Vanadium
 Borophosphate Cluster Anions: Synthesis and Structures of
 (NH~4~)~2~(C~2~H~10~N~2~)~6~[Sr(H~2~O)~5~]~2~[V~2~P~2~BO~12~ ]~6~10H~2~O,
 (NH~4~)~2~(C~3~H~12~N~2~)~6~[Sr(H~2~O)~4~]~2~ [V~2~P~2~BO~12~]~6~17H~2~O,
 (NH~4~)~3~(C~2~H~10~N~2~)~4.5~
 [Sr(H~2~O)~5~]~2~[Sr(H~2~O)~4~][V~2~P~2~BO~12~]~6~10H~2~O
;
_journal_name_full 'Inorganic Chemistry'
_journal_page_first 4305
_journal_page_last 4310
_journal_paper_doi 10.1021/ic000435n
_journal_volume 39
_journal_year 2000
_chemical_formula_moiety
;
 '(H4 N 1+)2 (C2 H10 N2 2+)6, Sr2 (H2 O)10 V12 B6 P12 O72 14-, 10(H2 O)'
;
_chemical_formula_structural
;
 '(N H4)2 (C2 H10 N2)6 ((Sr (H2 O)5)2 V12 B6 P12 O72) (H2 O)10' 
;
_chemical_formula_sum 'C12 H108 B6 N14 O92 P12 Sr2 V12'
_chemical_formula_weight 3144.1
_chemical_name_common 'Strontium vanadium borophosphate'
_chemical_name_systematic
; 
 Ammoniumdiprotonatedethylenediammoniumbis(pentaaquostrontium)
 dodecavanadyl(IV)hexaborododecaphosphate decahydrate
;
_space_group_IT_number 15
_symmetry_cell_setting monoclinic
_symmetry_space_group_name_Hall '-C 2yc'
_symmetry_space_group_name_H-M 'C 1 2/c 1'
_atom_sites_solution_hydrogens geom
_atom_sites_solution_primary direct
_atom_sites_solution_secondary difmap
_audit_creation_method SHELXL
_cell_angle_alpha 90.00
_cell_angle_beta 113.6500(10)
_cell_angle_gamma 90.00
_cell_formula_units_Z 34
_cell_length_a 21.5520(12)
_cell_length_b 27.694(2)
_cell_length_c 20.5520(12)
_cell_measurement_temperature 223(2)
_cell_volume 11236.4(12)
_computing_cell_refinement SAINT
_computing_data_collection SMART
_computing_data_reduction SANIT
_computing_molecular_graphics DIAMOND
_computing_publication_material 'MS-DOS 6.22 EDITOR'
_computing_structure_refinement 'SHELXL-96 (Sheldrick, 1996)'
_computing_structure_solution 'SHELXS-96 (Sheldrick, 1990)'
_diffrn_ambient_temperature 223(2)
_diffrn_measurement_device 'three-circle diffractometer'
_diffrn_measurement_method 'Siemens SMART CCD diffractometer'
_diffrn_radiation_monochromator graphite
_diffrn_radiation_source 'fine-focus sealed tube'
_diffrn_radiation_type MoK\a
_diffrn_radiation_wavelength 0.71073
_diffrn_reflns_av_R_equivalents 0.0448
_diffrn_reflns_av_sigmaI/netI 0.0493
_diffrn_reflns_limit_h_max 23
_diffrn_reflns_limit_h_min -14
_diffrn_reflns_limit_k_max 30
_diffrn_reflns_limit_k_min -30
_diffrn_reflns_limit_l_max 22
_diffrn_reflns_limit_l_min -22
_diffrn_reflns_number 24540
_diffrn_reflns_theta_max 23.32
_diffrn_reflns_theta_min 1.27
_diffrn_standards_interval_count none
_exptl_absorpt_coefficient_mu 2.181
_exptl_absorpt_correction_type 'Sadabs(Sheldrick, 1997)'
_exptl_crystal_colour blue
_exptl_crystal_density_diffrn 1.913
_exptl_crystal_density_method 'not measured'
_exptl_crystal_description polyhedron
_exptl_crystal_F_000 6452
_exptl_crystal_size_max 0.15
_exptl_crystal_size_mid 0.14
_exptl_crystal_size_min 0.10
_refine_diff_density_max 1.582
_refine_diff_density_min -0.502
_refine_diff_density_rms 0.183
_refine_ls_extinction_method none
_refine_ls_goodness_of_fit_all 1.075
_refine_ls_goodness_of_fit_obs 1.108
_refine_ls_matrix_type full
_refine_ls_number_parameters 726
_refine_ls_number_reflns 8045
_refine_ls_number_restraints 0
_refine_ls_restrained_S_all 1.075
_refine_ls_restrained_S_obs 1.108
_refine_ls_R_factor_all 0.0762
_refine_ls_R_factor_obs 0.0573
_refine_ls_shift/esd_max 0.290
_refine_ls_shift/esd_mean 0.004
_refine_ls_structure_factor_coef Fsqd
_refine_ls_weighting_details 'w=1/[\s^2^(Fo^2^)+(0.0887P)^2^+165.4045P] where P=(Fo^2^+2Fc^2^)/3'
_refine_ls_weighting_scheme calc
_refine_ls_wR_factor_all 0.1758
_refine_ls_wR_factor_obs 0.1602
_reflns_number_observed 6417
_reflns_number_total 8045
_reflns_observed_criterion >2sigma(I)
_cod_data_source_file ic000435n_1.cif
_cod_data_source_block 1
_cod_depositor_comments
;
The following automatic conversions were performed:

'_refine_ls_weighting_scheme' value 'calc
w=1/[\s^2^(Fo^2^)+(0.0887P)^2^+165.4045P] where P=(Fo^2^+2Fc^2^)/3'
was changed to 'calc'. New tag '_refine_ls_weighting_details' was
created. The value of the new tag was set to
'w=1/[\s^2^(Fo^2^)+(0.0887P)^2^+165.4045P] where P=(Fo^2^+2Fc^2^)/3'.

Automatic conversion script
Id: cif_fix_values 3143 2015-03-26 13:38:13Z robertas 
;
_cod_original_cell_volume 11236.5(11)
_cod_original_sg_symbol_H-M 'C 2/c'
_cod_database_code 4321366

loop_
_symmetry_equiv_pos_as_xyz
'x, y, z'
'-x, y, -z+1/2'
'x+1/2, y+1/2, z'
'-x+1/2, y+1/2, -z+1/2'
'-x, -y, -z'
'x, -y, z-1/2'
'-x+1/2, -y+1/2, -z'
'x+1/2, -y+1/2, z-1/2'

loop_
_atom_site_aniso_label
_atom_site_aniso_U_11
_atom_site_aniso_U_22
_atom_site_aniso_U_33
_atom_site_aniso_U_23
_atom_site_aniso_U_13
_atom_site_aniso_U_12
Sr 0.0159(4) 0.0300(5) 0.0188(4) -0.0022(3) 0.0020(3) 0.0008(3)
V1 0.0152(7) 0.0151(7) 0.0152(7) -0.0006(5) 0.0007(6) 0.0001(5)
V2 0.0162(7) 0.0161(7) 0.0164(7) -0.0005(5) 0.0028(6) -0.0011(5)
V3 0.0148(7) 0.0191(7) 0.0179(7) -0.0009(6) 0.0026(6) -0.0028(5)
V4 0.0181(7) 0.0150(7) 0.0163(7) 0.0001(5) 0.0019(6) 0.0012(5)
V5 0.0151(7) 0.0224(8) 0.0178(7) 0.0041(6) 0.0019(6) -0.0002(6)
V6 0.0151(7) 0.0182(7) 0.0169(7) -0.0017(5) 0.0038(6) -0.0012(5)
P1 0.0171(11) 0.0176(11) 0.0164(11) -0.0004(8) -0.0005(9) 0.0027(8)
P2 0.0154(10) 0.0160(10) 0.0138(10) -0.0013(8) -0.0016(8) -0.0021(8)
P3 0.0152(11) 0.0218(11) 0.0144(10) -0.0029(8) 0.0018(9) -0.0038(8)
P4 0.0153(10) 0.0152(10) 0.0204(11) 0.0011(8) 0.0017(9) -0.0019(8)
P5 0.0140(10) 0.0206(11) 0.0161(10) -0.0024(8) 0.0011(9) -0.0027(8)
P6 0.0169(11) 0.0168(11) 0.0205(11) -0.0025(8) 0.0076(9) -0.0031(8)
B1 0.014(4) 0.017(5) 0.016(5) -0.001(4) 0.002(4) -0.005(4)
B2 0.021(5) 0.013(4) 0.018(5) -0.003(4) 0.007(4) -0.004(4)
B3 0.015(6) 0.023(7) 0.010(6) 0.000 0.005(5) 0.000
B4 0.020(7) 0.017(7) 0.015(6) 0.000 0.001(5) 0.000
O1 0.013(3) 0.023(3) 0.014(3) 0.000(2) -0.001(2) 0.000(2)
O2 0.018(3) 0.019(3) 0.016(3) 0.000(2) 0.002(2) -0.003(2)
O3 0.017(3) 0.029(3) 0.015(3) 0.000(2) 0.001(2) -0.003(2)
O4 0.020(3) 0.022(3) 0.019(3) 0.001(2) 0.001(2) -0.006(2)
O5 0.026(3) 0.026(3) 0.030(3) -0.009(3) 0.007(3) -0.002(3)
O6 0.015(3) 0.018(3) 0.029(3) -0.004(2) -0.002(2) -0.002(2)
O7 0.018(3) 0.014(3) 0.018(3) 0.001(2) 0.000(2) 0.001(2)
O8 0.015(3) 0.015(3) 0.022(3) -0.002(2) 0.003(2) 0.000(2)
O9 0.017(3) 0.018(3) 0.032(3) 0.001(2) 0.003(3) -0.004(2)
O10 0.029(3) 0.040(4) 0.017(3) 0.000(3) 0.007(3) 0.000(3)
O11 0.017(3) 0.021(3) 0.021(3) -0.004(2) 0.005(2) 0.001(2)
O12 0.015(3) 0.052(4) 0.024(3) -0.018(3) 0.000(3) 0.002(3)
O13 0.016(3) 0.027(3) 0.018(3) -0.003(2) 0.000(2) 0.006(2)
O14 0.013(3) 0.020(3) 0.018(3) -0.002(2) 0.002(2) -0.001(2)
O15 0.033(4) 0.032(4) 0.034(3) 0.008(3) 0.005(3) -0.012(3)
O16 0.016(3) 0.019(3) 0.030(3) 0.002(2) 0.000(3) 0.001(2)
O17 0.018(3) 0.016(3) 0.029(3) -0.001(2) 0.002(3) 0.001(2)
O18 0.034(4) 0.033(3) 0.024(3) -0.002(3) 0.009(3) 0.001(3)
O19 0.018(3) 0.034(3) 0.017(3) 0.006(2) 0.001(2) -0.001(2)
O20 0.017(3) 0.040(4) 0.024(3) 0.010(3) -0.005(3) -0.010(3)
O21 0.030(3) 0.028(3) 0.030(3) 0.000(3) 0.012(3) 0.005(3)
O22 0.015(3) 0.037(3) 0.022(3) -0.006(3) 0.003(2) 0.002(2)
O23 0.024(3) 0.016(3) 0.019(3) 0.001(2) 0.004(2) 0.000(2)
O24 0.027(3) 0.026(3) 0.022(3) 0.003(3) -0.004(3) 0.003(3)
O25 0.014(3) 0.016(3) 0.014(3) -0.001(2) -0.002(2) -0.002(2)
O26 0.021(3) 0.025(3) 0.018(3) -0.004(2) 0.002(2) 0.001(2)
O27 0.017(3) 0.018(3) 0.017(3) -0.001(2) 0.003(2) -0.002(2)
O28 0.023(3) 0.028(3) 0.020(3) -0.005(2) 0.006(2) -0.013(2)
O29 0.016(3) 0.016(3) 0.017(3) 0.001(2) 0.001(2) 0.000(2)
O30 0.017(3) 0.027(3) 0.033(3) -0.002(3) 0.004(3) 0.006(2)
O31 0.015(3) 0.017(3) 0.020(3) -0.005(2) 0.003(2) -0.002(2)
O32 0.021(3) 0.026(3) 0.042(4) -0.009(3) -0.002(3) -0.007(3)
O33 0.020(3) 0.019(3) 0.015(3) 0.001(2) 0.005(2) 0.000(2)
O34 0.019(3) 0.032(3) 0.031(3) -0.004(3) 0.016(3) -0.003(2)
O35 0.014(3) 0.031(3) 0.021(3) -0.008(2) 0.005(2) -0.002(2)
O36 0.032(4) 0.047(4) 0.033(4) 0.001(3) 0.012(3) -0.004(3)
O37 0.039(4) 0.030(3) 0.032(3) 0.003(3) 0.010(3) 0.008(3)
O38 0.039(4) 0.036(4) 0.042(4) -0.002(3) 0.013(3) 0.000(3)
O39 0.032(4) 0.050(4) 0.027(3) -0.002(3) 0.009(3) -0.013(3)
O40 0.062(5) 0.043(5) 0.125(8) -0.003(5) 0.045(6) -0.012(4)
O41 0.038(4) 0.024(3) 0.031(3) 0.005(3) 0.013(3) 0.000(3)
N1A 0.020(4) 0.032(4) 0.028(4) -0.002(3) 0.000(3) 0.005(3)
N1B 0.032(4) 0.035(4) 0.023(4) -0.002(3) 0.003(3) -0.007(3)
C1A 0.023(5) 0.024(5) 0.036(5) -0.008(4) 0.012(4) 0.000(4)
C1B 0.034(5) 0.027(5) 0.019(4) -0.001(4) 0.011(4) 0.007(4)
N2 0.064(7) 0.089(8) 0.051(6) 0.012(5) 0.023(5) -0.030(6)
N3 0.037(5) 0.075(7) 0.100(8) -0.044(6) 0.040(6) -0.020(5)
C3 0.041(6) 0.053(7) 0.086(9) -0.025(6) 0.042(6) -0.015(5)
N 0.028(6) 0.026(5) 0.021(5) 0.000 0.008(4) 0.000
OW1 0.030(4) 0.043(4) 0.037(4) -0.007(3) 0.000(3) 0.008(3)
OW2 0.080(6) 0.042(4) 0.041(4) -0.003(3) 0.029(4) 0.011(4)
OW3 0.036(4) 0.071(5) 0.045(4) -0.002(4) 0.012(3) 0.024(4)
OW4 0.096(7) 0.054(5) 0.052(5) 0.007(4) -0.017(5) -0.010(5)
OW5 0.045(5) 0.083(6) 0.128(9) -0.037(6) 0.030(5) 0.010(5)
OW6 0.094(7) 0.074(6) 0.129(9) -0.027(6) 0.067(7) -0.021(6)
OW7 0.063(6) 0.080(7) 0.131(9) -0.010(6) 0.032(6) 0.006(5)
OW8 0.187(13) 0.099(8) 0.064(7) 0.002(6) 0.001(7) -0.089(9)

loop_
_atom_site_label
_atom_site_type_symbol
_atom_site_fract_x
_atom_site_fract_y
_atom_site_fract_z
_atom_site_U_iso_or_equiv
_atom_site_thermal_displace_type
_atom_site_occupancy
_atom_site_calc_flag
_atom_site_refinement_flags
_atom_site_disorder_group
Sr Sr 0.27077(4) 0.12181(3) 0.29531(4) 0.0232(2) Uani 1 d . .
V1 V 0.45168(6) 0.11121(5) 0.61712(7) 0.0169(3) Uani 1 d . .
V2 V 0.61168(6) 0.23889(5) 0.61887(7) 0.0174(3) Uani 1 d . .
V3 V 0.44921(6) 0.35775(5) 0.61951(7) 0.0185(3) Uani 1 d . .
V4 V 0.48807(7) 0.23478(5) 0.47788(7) 0.0181(3) Uani 1 d . .
V5 V 0.59766(7) 0.07473(5) 0.68260(7) 0.0200(3) Uani 1 d . .
V6 V 0.59115(6) 0.40129(5) 0.67279(7) 0.0176(3) Uani 1 d . .
P1 P 0.41500(10) 0.33546(7) 0.45511(10) 0.0193(5) Uani 1 d . .
P2 P 0.42799(10) 0.13057(7) 0.45584(10) 0.0174(4) Uani 1 d . .
P3 P 0.37092(10) 0.03278(7) 0.66767(10) 0.0185(5) Uani 1 d . .
P4 P 0.68570(10) 0.13779(7) 0.62634(11) 0.0187(5) Uani 1 d . .
P5 P 0.62990(10) 0.43687(7) 0.82901(10) 0.0185(5) Uani 1 d . .
P6 P 0.67660(10) 0.34090(7) 0.60720(11) 0.0180(5) Uani 1 d . .
B1 B 0.5530(4) 0.1401(3) 0.5510(5) 0.017(2) Uani 1 d . .
B2 B 0.5432(4) 0.3327(3) 0.5441(5) 0.018(2) Uani 1 d . .
B3 B 0.5000 0.4255(4) 0.7500 0.016(3) Uani 1 d S .
B4 B 0.5000 0.0456(4) 0.7500 0.019(3) Uani 1 d S .
O1 O 0.5141(2) 0.0748(2) 0.6988(3) 0.0189(12) Uani 1 d . .
O2 O 0.5387(3) 0.1178(2) 0.6080(3) 0.0191(12) Uani 1 d . .
O3 O 0.3784(3) 0.0655(2) 0.6108(3) 0.0223(12) Uani 1 d . .
O4 O 0.4058(3) 0.1094(2) 0.5129(3) 0.0225(12) Uani 1 d . .
O5 O 0.4326(3) 0.1612(2) 0.6435(3) 0.0286(14) Uani 1 d . .
O6 O 0.6873(3) 0.1929(2) 0.6376(3) 0.0242(13) Uani 1 d . .
O7 O 0.5491(3) 0.1928(2) 0.5527(3) 0.0188(12) Uani 1 d . .
O8 O 0.5441(2) 0.2808(2) 0.5491(3) 0.0187(12) Uani 1 d . .
O9 O 0.6811(3) 0.2865(2) 0.6242(3) 0.0248(13) Uani 1 d . .
O10 O 0.6017(3) 0.2418(2) 0.6923(3) 0.0297(14) Uani 1 d . .
O11 O 0.5329(3) 0.3554(2) 0.6026(3) 0.0200(12) Uani 1 d . .
O12 O 0.3754(3) 0.4008(2) 0.6172(3) 0.0324(15) Uani 1 d . .
O13 O 0.3961(3) 0.3548(2) 0.5148(3) 0.0226(12) Uani 1 d . .
O14 O 0.5130(2) 0.3963(2) 0.6982(3) 0.0180(11) Uani 1 d . .
O15 O 0.4364(3) 0.3080(2) 0.6513(3) 0.036(2) Uani 1 d . .
O16 O 0.4165(3) 0.1854(2) 0.4523(3) 0.0244(13) Uani 1 d . .
O17 O 0.4110(3) 0.2798(2) 0.4536(3) 0.0234(13) Uani 1 d . .
O18 O 0.5130(3) 0.2360(2) 0.4142(3) 0.0308(14) Uani 1 d . .
O19 O 0.6530(3) 0.0629(2) 0.7845(3) 0.0247(13) Uani 1 d . .
O20 O 0.6772(3) 0.1128(2) 0.6891(3) 0.0310(14) Uani 1 d . .
O21 O 0.6002(3) 0.0242(2) 0.6462(3) 0.0293(14) Uani 1 d . .
O22 O 0.6507(3) 0.4102(2) 0.7749(3) 0.0258(13) Uani 1 d . .
O23 O 0.4918(3) 0.3488(2) 0.4744(3) 0.0210(12) Uani 1 d . .
O24 O 0.3716(3) 0.3565(2) 0.3842(3) 0.0298(14) Uani 1 d . .
O25 O 0.5058(2) 0.1216(2) 0.4807(3) 0.0172(11) Uani 1 d . .
O26 O 0.3895(3) 0.1067(2) 0.3849(3) 0.0232(13) Uani 1 d . .
O27 O 0.4425(3) 0.0116(2) 0.7146(3) 0.0186(12) Uani 1 d . .
O28 O 0.3250(3) -0.0096(2) 0.6338(3) 0.0247(13) Uani 1 d . .
O29 O 0.6218(3) 0.1249(2) 0.5570(3) 0.0184(12) Uani 1 d . .
O30 O 0.7484(3) 0.1217(2) 0.6177(3) 0.0277(13) Uani 1 d . .
O31 O 0.5584(2) 0.4591(2) 0.7868(3) 0.0184(12) Uani 1 d . .
O32 O 0.6785(3) 0.4768(2) 0.8650(3) 0.0341(15) Uani 1 d . .
O33 O 0.6084(3) 0.3506(2) 0.5420(3) 0.0187(12) Uani 1 d . .
O34 O 0.7356(3) 0.3562(2) 0.5908(3) 0.0255(13) Uani 1 d . .
O35 O 0.6734(3) 0.3692(2) 0.6708(3) 0.0226(12) Uani 1 d . .
O36 O 0.2685(3) 0.1314(2) 0.4242(3) 0.037(2) Uani 1 d . .
O37 O 0.1870(3) 0.1952(2) 0.3055(3) 0.0350(15) Uani 1 d . .
O38 O 0.2722(3) 0.0284(2) 0.2892(3) 0.040(2) Uani 1 d . .
O39 O 0.8267(3) 0.4007(2) 0.7068(3) 0.037(2) Uani 1 d . .
O40 O 0.3290(4) 0.2007(3) 0.2899(5) 0.074(3) Uani 1 d . .
O41 O 0.5861(3) 0.4521(2) 0.6341(3) 0.0316(14) Uani 1 d . .
N1A N 0.5983(3) 0.0610(3) 0.4353(4) 0.030(2) Uani 1 d . .
H1A1 H 0.5589(7) 0.0677(14) 0.3987(18) 0.045 Uiso 1 calc R .
H1A2 H 0.6292(21) 0.0520(8) 0.4185(25) 0.045 Uiso 1 calc R .
H1A3 H 0.6131(28) 0.0874(7) 0.4626(9) 0.045 Uiso 1 calc R .
N1B N 0.7947(4) 0.4848(3) 0.9870(4) 0.032(2) Uani 1 d . .
H1B1 H 0.7583(13) 0.4739(20) 0.9497(5) 0.048 Uiso 1 calc R .
H1B2 H 0.7819(23) 0.5084(6) 1.0091(28) 0.048 Uiso 1 calc R .
H1B3 H 0.8131(10) 0.4603(14) 1.0175(25) 0.048 Uiso 1 calc R .
C1A C 0.5879(4) 0.0209(3) 0.4786(5) 0.028(2) Uani 1 d . .
H1A4 H 0.5672(4) -0.0066(3) 0.4474(5) 0.034 Uiso 1 calc R .
H1A5 H 0.5564(4) 0.0317(3) 0.4991(5) 0.034 Uiso 1 calc R .
C1B C 0.6539(4) 0.0043(3) 0.5386(4) 0.026(2) Uani 1 d . .
H1B4 H 0.6739(4) 0.0316(3) 0.5704(4) 0.032 Uiso 1 calc R .
H1B5 H 0.6433(4) -0.0208(3) 0.5662(4) 0.032 Uiso 1 calc R .
N2 N 0.2997(5) 0.2428(4) 0.0996(5) 0.068(3) Uani 1 d . .
C2A C 0.2732(9) 0.2677(6) 0.0269(9) 0.057(4) Uiso 0.70 d P .
C2B C 0.2827(19) 0.2322(14) 0.0134(20) 0.049(9) Uiso 0.30 d P .
N3 N 0.2834(5) 0.2451(4) 0.4300(6) 0.067(3) Uani 1 d . .
H3A1 H 0.2738(46) 0.2141(8) 0.4169(21) 0.100 Uiso 1 calc R .
H3A2 H 0.3242(15) 0.2527(32) 0.4304(13) 0.100 Uiso 1 calc R .
H3A3 H 0.2516(32) 0.2643(24) 0.3990(10) 0.100 Uiso 1 calc R .
C3 C 0.2847(5) 0.2519(4) 0.4999(7) 0.055(3) Uani 1 d . .
H3A4 H 0.3037(5) 0.2838(4) 0.5177(7) 0.066 Uiso 1 calc R .
H3A5 H 0.3143(5) 0.2275(4) 0.5320(7) 0.066 Uiso 1 calc R .
N4A N 0.0519(15) 0.1098(10) 0.8833(15) 0.076(9) Uiso 0.50 d P .
N4B N -0.0077(21) 0.0451(14) 0.9621(21) 0.082(11) Uiso 0.30 d P .
N4C N 0.1045(19) 0.0006(13) 0.9725(20) 0.074(10) Uiso 0.30 d P .
C4A C 0.0889(19) 0.0599(14) 0.9191(19) 0.081(10) Uiso 0.40 d P .
C4B C 0.0521(22) 0.0354(16) 0.9416(23) 0.066(11) Uiso 0.30 d P .
N5A N 0.1933(6) 0.0185(4) 0.0988(6) 0.051(3) Uiso 0.80 d P .
N5B N 0.2315(20) 0.1104(14) 0.6863(21) 0.039(10) Uiso 0.20 d P .
C5A C 0.2022(6) 0.0639(4) 0.6785(6) 0.044(3) Uiso 0.85 d P .
C5B C 0.3081(35) 0.4798(25) 0.3718(36) 0.044(17) Uiso 0.15 d P .
N N 0.5000 0.2314(3) 0.7500 0.026(2) Uani 1 d S .
OW1 O 0.4723(3) 0.0706(2) 0.3238(3) 0.041(2) Uani 1 d . .
OW2 O 0.2454(4) 0.0780(2) -0.0017(4) 0.053(2) Uani 1 d . .
OW3 O 0.2278(3) 0.0954(3) 0.5354(4) 0.052(2) Uani 1 d . .
OW4 O 0.2187(5) 0.2075(3) 0.7164(4) 0.082(3) Uani 1 d . .
OW5 O 0.3001(4) 0.1714(3) 0.6400(6) 0.087(3) Uani 1 d . .
OW6 O 0.3933(5) 0.1686(3) 0.1081(6) 0.092(3) Uani 1 d . .
OW7 O 0.1358(5) 0.1732(4) 0.8379(6) 0.093(3) Uani 1 d . .
OW8 O 0.1647(7) 0.0576(4) 0.7929(5) 0.132(5) Uani 1 d . .
OW9 O 0.0560(17) 0.1707(14) 0.7005(17) 0.078(9) Uiso 0.30 d P .
OW10 O 0.0535(16) 0.2687(11) 0.7364(16) 0.075(8) Uiso 0.30 d P .
OW11 O 0.0303(17) 0.2006(13) 0.7079(17) 0.082(9) Uiso 0.30 d P .
OW12 O 0.5622(25) 0.6347(20) 0.6986(26) 0.084(14) Uiso 0.20 d P .
OW13 O 0.4236(25) 0.6199(16) 0.6045(24) 0.054(12) Uiso 0.20 d P .
OW14 O 0.5282(26) 0.5519(19) 0.6982(27) 0.090(15) Uiso 0.20 d P .

loop_
_atom_type_symbol
_atom_type_description
_atom_type_scat_dispersion_real
_atom_type_scat_dispersion_imag
_atom_type_scat_source
B B 0.0013 0.0007 'International Tables Vol C Tables 4.2.6.8 and 6.1.1.4'
O O 0.0106 0.0060 'International Tables Vol C Tables 4.2.6.8 and 6.1.1.4'
P P 0.1023 0.0942 'International Tables Vol C Tables 4.2.6.8 and 6.1.1.4'
V V 0.3005 0.5294 'International Tables Vol C Tables 4.2.6.8 and 6.1.1.4'
Sr Sr -1.5307 3.2498 'International Tables Vol C Tables 4.2.6.8 and 6.1.1.4'
N N 0.0061 0.0033 'International Tables Vol C Tables 4.2.6.8 and 6.1.1.4'
C C 0.0033 0.0016 'International Tables Vol C Tables 4.2.6.8 and 6.1.1.4'
H H 0.0000 0.0000 'International Tables Vol C Tables 4.2.6.8 and 6.1.1.4'

loop_
_geom_angle_atom_site_label_1
_geom_angle_atom_site_label_2
_geom_angle_atom_site_label_3
_geom_angle
_geom_angle_site_symmetry_1
_geom_angle_site_symmetry_3
_geom_angle_publ_flag
O26 Sr O40 78.5(2) . . ?
O26 Sr O38 80.9(2) . . ?
O40 Sr O38 147.1(2) . . ?
O26 Sr O35 157.2(2) . 8_455 ?
O40 Sr O35 95.3(3) . 8_455 ?
O38 Sr O35 94.0(2) . 8_455 ?
O26 Sr O22 135.5(2) . 8_455 ?
O40 Sr O22 139.5(2) . 8_455 ?
O38 Sr O22 71.5(2) . 8_455 ?
O35 Sr O22 61.0(2) 8_455 8_455 ?
O26 Sr O39 81.6(2) . 8_455 ?
O40 Sr O39 78.6(3) . 8_455 ?
O38 Sr O39 73.3(2) . 8_455 ?
O35 Sr O39 75.7(2) 8_455 8_455 ?
O22 Sr O39 120.6(2) 8_455 8_455 ?
O26 Sr O36 73.1(2) . . ?
O40 Sr O36 99.4(3) . . ?
O38 Sr O36 98.7(2) . . ?
O35 Sr O36 129.6(2) 8_455 . ?
O22 Sr O36 77.4(2) 8_455 . ?
O39 Sr O36 154.4(2) 8_455 . ?
O26 Sr O37 124.5(2) . . ?
O40 Sr O37 73.9(2) . . ?
O38 Sr O37 138.9(2) . . ?
O35 Sr O37 73.2(2) 8_455 . ?
O22 Sr O37 68.1(2) 8_455 . ?
O39 Sr O37 135.8(2) 8_455 . ?
O36 Sr O37 65.4(2) . . ?
O26 Sr P2 18.49(12) . . ?
O40 Sr P2 71.9(2) . . ?
O38 Sr P2 94.87(15) . . ?
O35 Sr P2 166.50(12) 8_455 . ?
O22 Sr P2 131.80(12) 8_455 . ?
O39 Sr P2 97.10(14) 8_455 . ?
O36 Sr P2 58.78(13) . . ?
O37 Sr P2 106.09(13) . . ?
O26 Sr P6 141.02(13) . 8_455 ?
O40 Sr P6 77.8(2) . 8_455 ?
O38 Sr P6 103.84(15) . 8_455 ?
O35 Sr P6 19.64(12) 8_455 8_455 ?
O22 Sr P6 80.50(12) 8_455 8_455 ?
O39 Sr P6 63.71(13) 8_455 8_455 ?
O36 Sr P6 141.30(14) . 8_455 ?
O37 Sr P6 77.02(13) . 8_455 ?
P2 Sr P6 146.97(5) . 8_455 ?
O26 Sr V6 160.17(13) . 8_455 ?
O40 Sr V6 121.0(2) . 8_455 ?
O38 Sr V6 79.94(14) . 8_455 ?
O35 Sr V6 30.61(11) 8_455 8_455 ?
O22 Sr V6 30.50(12) 8_455 8_455 ?
O39 Sr V6 97.58(14) 8_455 8_455 ?
O36 Sr V6 104.96(13) . 8_455 ?
O37 Sr V6 69.32(13) . 8_455 ?
P2 Sr V6 162.27(4) . 8_455 ?
P6 Sr V6 50.23(4) 8_455 8_455 ?
O26 Sr P5 117.02(13) . 8_455 ?
O40 Sr P5 146.3(2) . 8_455 ?
O38 Sr P5 66.52(15) . 8_455 ?
O35 Sr P5 80.15(12) 8_455 8_455 ?
O22 Sr P5 19.17(12) 8_455 8_455 ?
O39 Sr P5 131.0(2) 8_455 8_455 ?
O36 Sr P5 61.48(13) . 8_455 ?
O37 Sr P5 72.80(13) . 8_455 ?
P2 Sr P5 112.78(5) . 8_455 ?
P6 Sr P5 99.66(5) 8_455 8_455 ?
V6 Sr P5 49.58(4) 8_455 8_455 ?
O5 V1 O1 109.7(3) . . ?
O5 V1 O4 107.8(3) . . ?
O1 V1 O4 142.5(2) . . ?
O5 V1 O2 109.7(3) . . ?
O1 V1 O2 77.0(2) . . ?
O4 V1 O2 88.9(2) . . ?
O5 V1 O3 105.6(3) . . ?
O1 V1 O3 89.1(2) . . ?
O4 V1 O3 82.7(2) . . ?
O2 V1 O3 144.7(2) . . ?
O5 V1 V5 119.7(2) . . ?
O1 V1 V5 38.7(2) . . ?
O4 V1 V5 116.8(2) . . ?
O2 V1 V5 38.70(15) . . ?
O3 V1 V5 118.0(2) . . ?
O10 V2 O7 111.7(3) . . ?
O10 V2 O8 108.4(3) . . ?
O7 V2 O8 77.0(2) . . ?
O10 V2 O9 107.4(3) . . ?
O7 V2 O9 140.7(2) . . ?
O8 V2 O9 88.3(2) . . ?
O10 V2 O6 105.0(3) . . ?
O7 V2 O6 90.0(2) . . ?
O8 V2 O6 146.5(2) . . ?
O9 V2 O6 82.6(2) . . ?
O10 V2 V4 119.8(2) . . ?
O7 V2 V4 38.72(15) . . ?
O8 V2 V4 38.59(15) . . ?
O9 V2 V4 115.7(2) . . ?
O6 V2 V4 119.8(2) . . ?
O15 V3 O14 108.1(3) . . ?
O15 V3 O11 111.4(3) . . ?
O14 V3 O11 77.0(2) . . ?
O15 V3 O12 105.1(3) . . ?
O14 V3 O12 89.0(2) . . ?
O11 V3 O12 143.3(3) . . ?
O15 V3 O13 106.8(3) . . ?
O14 V3 O13 145.1(2) . . ?
O11 V3 O13 88.7(2) . . ?
O12 V3 O13 83.7(2) . . ?
O15 V3 V6 120.5(2) . . ?
O14 V3 V6 38.82(15) . . ?
O11 V3 V6 38.75(15) . . ?
O12 V3 V6 116.9(2) . . ?
O13 V3 V6 117.5(2) . . ?
O18 V4 O8 106.8(3) . . ?
O18 V4 O7 108.4(3) . . ?
O8 V4 O7 77.3(2) . . ?
O18 V4 O16 106.3(3) . . ?
O8 V4 O16 146.8(2) . . ?
O7 V4 O16 90.3(2) . . ?
O18 V4 O17 107.7(3) . . ?
O8 V4 O17 89.0(2) . . ?
O7 V4 O17 143.8(2) . . ?
O16 V4 O17 83.2(2) . . ?
O18 V4 V2 108.9(2) . . ?
O8 V4 V2 38.86(15) . . ?
O7 V4 V2 38.74(15) . . ?
O16 V4 V2 124.9(2) . . ?
O17 V4 V2 122.8(2) . . ?
O21 V5 O2 107.5(3) . . ?
O21 V5 O1 106.7(3) . . ?
O2 V5 O1 77.3(2) . . ?
O21 V5 O20 108.0(3) . . ?
O2 V5 O20 90.0(2) . . ?
O1 V5 O20 145.2(2) . . ?
O21 V5 O19 103.3(3) . . ?
O2 V5 O19 149.0(2) . . ?
O1 V5 O19 91.4(2) . . ?
O20 V5 O19 83.0(2) . . ?
O21 V5 V1 107.8(2) . . ?
O2 V5 V1 39.0(2) . . ?
O1 V5 V1 38.70(15) . . ?
O20 V5 V1 124.5(2) . . ?
O19 V5 V1 126.7(2) . . ?
O41 V6 O11 108.1(3) . . ?
O41 V6 O14 107.5(3) . . ?
O11 V6 O14 77.5(2) . . ?
O41 V6 O22 107.6(3) . . ?
O11 V6 O22 144.2(2) . . ?
O14 V6 O22 89.2(2) . . ?
O41 V6 O35 105.4(3) . . ?
O11 V6 O35 90.4(2) . . ?
O14 V6 O35 147.0(2) . . ?
O22 V6 O35 82.9(2) . . ?
O41 V6 V3 108.1(2) . . ?
O11 V6 V3 39.1(2) . . ?
O14 V6 V3 38.97(15) . . ?
O22 V6 V3 123.8(2) . . ?
O35 V6 V3 125.9(2) . . ?
O41 V6 Sr 109.4(2) . 8_556 ?
O11 V6 Sr 124.9(2) . 8_556 ?
O14 V6 Sr 125.4(2) . 8_556 ?
O22 V6 Sr 41.7(2) . 8_556 ?
O35 V6 Sr 41.31(15) . 8_556 ?
V3 V6 Sr 142.51(5) . 8_556 ?
O24 P1 O13 112.3(3) . . ?
O24 P1 O17 111.2(3) . . ?
O13 P1 O17 109.5(3) . . ?
O24 P1 O23 109.5(3) . . ?
O13 P1 O23 107.7(3) . . ?
O17 P1 O23 106.5(3) . . ?
O26 P2 O16 111.8(3) . . ?
O26 P2 O4 110.4(3) . . ?
O16 P2 O4 108.5(3) . . ?
O26 P2 O25 110.3(3) . . ?
O16 P2 O25 107.7(3) . . ?
O4 P2 O25 107.9(3) . . ?
O26 P2 Sr 31.9(2) . . ?
O16 P2 Sr 87.1(2) . . ?
O4 P2 Sr 101.6(2) . . ?
O25 P2 Sr 140.0(2) . . ?
O28 P3 O19 113.1(3) . 2_656 ?
O28 P3 O3 110.8(3) . . ?
O19 P3 O3 109.4(3) 2_656 . ?
O28 P3 O27 107.1(3) . . ?
O19 P3 O27 108.1(3) 2_656 . ?
O3 P3 O27 108.1(3) . . ?
O30 P4 O20 112.5(3) . . ?
O30 P4 O6 110.2(3) . . ?
O20 P4 O6 108.8(3) . . ?
O30 P4 O29 109.2(3) . . ?
O20 P4 O29 107.5(3) . . ?
O6 P4 O29 108.6(3) . . ?
O32 P5 O12 111.5(3) . 2_656 ?
O32 P5 O22 111.2(3) . . ?
O12 P5 O22 109.6(4) 2_656 . ?
O32 P5 O31 108.8(3) . . ?
O12 P5 O31 108.4(3) 2_656 . ?
O22 P5 O31 107.2(3) . . ?
O32 P5 Sr 87.3(2) . 8_556 ?
O12 P5 Sr 98.7(2) 2_656 8_556 ?
O22 P5 Sr 33.7(2) . 8_556 ?
O31 P5 Sr 139.6(2) . 8_556 ?
O34 P6 O9 110.2(3) . . ?
O34 P6 O35 112.1(3) . . ?
O9 P6 O35 108.8(3) . . ?
O34 P6 O33 110.4(3) . . ?
O9 P6 O33 108.3(3) . . ?
O35 P6 O33 106.9(3) . . ?
O34 P6 Sr 89.8(2) . 8_556 ?
O9 P6 Sr 94.4(2) . 8_556 ?
O35 P6 Sr 34.2(2) . 8_556 ?
O33 P6 Sr 140.9(2) . 8_556 ?
O2 B1 O7 111.7(6) . . ?
O2 B1 O25 110.6(6) . . ?
O7 B1 O25 110.1(6) . . ?
O2 B1 O29 109.6(6) . . ?
O7 B1 O29 110.0(6) . . ?
O25 B1 O29 104.7(6) . . ?
O8 B2 O11 112.1(6) . . ?
O8 B2 O23 110.6(6) . . ?
O11 B2 O23 111.5(6) . . ?
O8 B2 O33 110.2(6) . . ?
O11 B2 O33 109.7(6) . . ?
O23 B2 O33 102.4(6) . . ?
O14 B3 O14 112.2(9) 2_656 . ?
O14 B3 O31 110.2(3) 2_656 . ?
O14 B3 O31 110.2(3) . . ?
O14 B3 O31 110.2(3) 2_656 2_656 ?
O14 B3 O31 110.2(3) . 2_656 ?
O31 B3 O31 103.5(8) . 2_656 ?
O1 B4 O1 112.2(9) 2_656 . ?
O1 B4 O27 109.3(3) 2_656 . ?
O1 B4 O27 111.9(3) . . ?
O1 B4 O27 111.9(3) 2_656 2_656 ?
O1 B4 O27 109.3(3) . 2_656 ?
O27 B4 O27 101.9(8) . 2_656 ?
B4 O1 V1 129.5(3) . . ?
B4 O1 V5 126.6(4) . . ?
V1 O1 V5 102.6(2) . . ?
B1 O2 V5 127.4(5) . . ?
B1 O2 V1 129.1(5) . . ?
V5 O2 V1 102.3(2) . . ?
P3 O3 V1 130.4(3) . . ?
P2 O4 V1 130.0(3) . . ?
P4 O6 V2 129.8(3) . . ?
B1 O7 V4 127.0(5) . . ?
B1 O7 V2 129.6(5) . . ?
V4 O7 V2 102.5(2) . . ?
B2 O8 V4 127.7(5) . . ?
B2 O8 V2 128.8(5) . . ?
V4 O8 V2 102.6(2) . . ?
P6 O9 V2 131.8(3) . . ?
B2 O11 V6 128.8(5) . . ?
B2 O11 V3 128.1(5) . . ?
V6 O11 V3 102.2(2) . . ?
P5 O12 V3 132.2(3) 2_656 . ?
P1 O13 V3 131.0(3) . . ?
B3 O14 V6 126.6(4) . . ?
B3 O14 V3 129.0(3) . . ?
V6 O14 V3 102.2(2) . . ?
P2 O16 V4 125.4(3) . . ?
P1 O17 V4 126.2(3) . . ?
P3 O19 V5 123.7(3) 2_656 . ?
P4 O20 V5 125.3(3) . . ?
P5 O22 V6 124.7(3) . . ?
P5 O22 Sr 127.1(3) . 8_556 ?
V6 O22 Sr 107.8(2) . 8_556 ?
B2 O23 P1 118.1(5) . . ?
B1 O25 P2 119.3(5) . . ?
P2 O26 Sr 129.6(3) . . ?
B4 O27 P3 119.0(5) . . ?
B1 O29 P4 119.3(5) . . ?
B3 O31 P5 118.5(5) . . ?
B2 O33 P6 118.9(5) . . ?
P6 O35 V6 125.7(3) . . ?
P6 O35 Sr 126.1(3) . 8_556 ?
V6 O35 Sr 108.1(2) . 8_556 ?
N1A C1A C1B 113.0(7) . . ?
N1B C1B C1A 113.7(6) 4_646 . ?
C2A N2 C2B 38.3(12) . . ?
C2B C2A C2B 94.0(33) . 7 ?
C2B C2A C2A 49.5(23) . 7 ?
C2B C2A C2A 44.5(20) 7 7 ?
C2B C2A N2 78.5(24) . . ?
C2B C2A N2 125.0(23) 7 . ?
C2A C2A N2 107.2(17) 7 . ?
C2A C2B C2A 86.0(33) . 7 ?
C2A C2B C2B 45.1(21) . 7 ?
C2A C2B C2B 40.8(20) 7 7 ?
C2A C2B N2 63.2(22) . . ?
C2A C2B N2 118.5(29) 7 . ?
C2B C2B N2 92.5(31) 7 . ?
N3 C3 C3 112.0(13) . 7_556 ?
OW13 N4A C4A 91.2(67) 4_546 . ?
C4B N4C C4A 40.9(21) . . ?
C4B C4A N4A 111.1(34) . . ?
C4B C4A OW13 124.9(37) . 4_546 ?
N4A C4A OW13 19.0(18) . 4_546 ?
C4B C4A N4C 47.6(25) . . ?
N4A C4A N4C 158.2(28) . . ?
OW13 C4A N4C 162.6(29) 4_546 . ?
C4A C4B N4C 91.5(35) . . ?
C4A C4B N4B 136.6(41) . . ?
N4C C4B N4B 126.8(37) . . ?
N5B C5A C5B 136.4(31) . 7_556 ?
N5A C5B C5A 168.2(59) 4 7_556 ?
OW12 OW9 OW11 151.3(54) 3_445 . ?
N4A OW13 C4A 69.8(64) 4_556 4_556 ?

loop_
_geom_bond_atom_site_label_1
_geom_bond_atom_site_label_2
_geom_bond_distance
_geom_bond_site_symmetry_2
_geom_bond_publ_flag
Sr O26 2.517(5) . ?
Sr O40 2.543(7) . ?
Sr O38 2.589(6) . ?
Sr O35 2.590(5) 8_455 ?
Sr O22 2.607(5) 8_455 ?
Sr O39 2.628(6) 8_455 ?
Sr O36 2.683(6) . ?
Sr O37 2.781(6) . ?
Sr P2 3.668(2) . ?
Sr P6 3.720(2) 8_455 ?
Sr V6 3.7303(15) 8_455 ?
Sr P5 3.745(2) 8_455 ?
V1 O5 1.600(6) . ?
V1 O1 1.957(5) . ?
V1 O4 1.967(5) . ?
V1 O2 1.968(5) . ?
V1 O3 1.986(5) . ?
V1 V5 3.055(2) . ?
V2 O10 1.609(6) . ?
V2 O7 1.956(5) . ?
V2 O8 1.962(5) . ?
V2 O9 1.963(5) . ?
V2 O6 1.980(5) . ?
V2 V4 3.052(2) . ?
V3 O15 1.595(6) . ?
V3 O14 1.965(5) . ?
V3 O11 1.969(5) . ?
V3 O12 1.973(6) . ?
V3 O13 1.993(5) . ?
V3 V6 3.053(2) . ?
V4 O18 1.603(6) . ?
V4 O8 1.950(5) . ?
V4 O7 1.956(5) . ?
V4 O16 1.968(5) . ?
V4 O17 1.975(5) . ?
V5 O21 1.598(6) . ?
V5 O2 1.955(5) . ?
V5 O1 1.957(5) . ?
V5 O20 1.971(6) . ?
V5 O19 1.979(5) . ?
V6 O41 1.599(6) . ?
V6 O11 1.955(5) . ?
V6 O14 1.958(5) . ?
V6 O22 1.988(5) . ?
V6 O35 1.998(5) . ?
V6 Sr 3.7303(15) 8_556 ?
P1 O24 1.499(6) . ?
P1 O13 1.535(6) . ?
P1 O17 1.542(6) . ?
P1 O23 1.584(6) . ?
P2 O26 1.510(5) . ?
P2 O16 1.537(6) . ?
P2 O4 1.548(6) . ?
P2 O25 1.565(5) . ?
P3 O28 1.512(5) . ?
P3 O19 1.528(6) 2_656 ?
P3 O3 1.539(6) . ?
P3 O27 1.567(5) . ?
P4 O30 1.501(6) . ?
P4 O20 1.538(6) . ?
P4 O6 1.543(6) . ?
P4 O29 1.575(5) . ?
P5 O32 1.499(6) . ?
P5 O12 1.528(6) 2_656 ?
P5 O22 1.542(6) . ?
P5 O31 1.561(5) . ?
P5 Sr 3.745(2) 8_556 ?
P6 O34 1.500(6) . ?
P6 O9 1.542(6) . ?
P6 O35 1.548(5) . ?
P6 O33 1.565(5) . ?
P6 Sr 3.720(2) 8_556 ?
B1 O2 1.461(10) . ?
B1 O7 1.464(10) . ?
B1 O25 1.484(10) . ?
B1 O29 1.497(10) . ?
B2 O8 1.442(10) . ?
B2 O11 1.450(10) . ?
B2 O23 1.486(10) . ?
B2 O33 1.508(10) . ?
B3 O14 1.451(9) 2_656 ?
B3 O14 1.451(9) . ?
B3 O31 1.502(9) . ?
B3 O31 1.502(9) 2_656 ?
B4 O1 1.454(9) 2_656 ?
B4 O1 1.454(9) . ?
B4 O27 1.492(9) . ?
B4 O27 1.492(9) 2_656 ?
O12 P5 1.528(6) 2_656 ?
O19 P3 1.528(6) 2_656 ?
O22 Sr 2.607(5) 8_556 ?
O35 Sr 2.590(5) 8_556 ?
O39 Sr 2.628(6) 8_556 ?
N1A C1A 1.495(11) . ?
N1B C1B 1.505(10) 4_656 ?
C1A C1B 1.532(12) . ?
C1B N1B 1.505(10) 4_646 ?
N2 C2A 1.53(2) . ?
N2 C2B 1.68(4) . ?
C2A C2B 1.07(4) . ?
C2A C2B 1.15(4) 7 ?
C2A C2A 1.52(3) 7 ?
C2B C2A 1.15(4) 7 ?
C2B C2B 1.63(7) 7 ?
N3 C3 1.438(15) . ?
C3 C3 1.50(2) 7_556 ?
N4A OW13 0.56(5) 4_546 ?
N4A C4A 1.62(4) . ?
N4B C4B 1.53(6) . ?
N4C C4B 1.43(5) . ?
N4C C4A 1.93(5) . ?
C4A C4B 1.26(5) . ?
C4A OW13 1.72(6) 4_546 ?
N5A C5B 1.24(7) 4_545 ?
N5B C5A 1.41(4) . ?
C5A C5B 1.55(7) 7_556 ?
C5B N5A 1.24(7) 4 ?
C5B C5A 1.55(7) 7_556 ?
OW9 OW12 1.01(5) 3_445 ?
OW9 OW11 1.04(4) . ?
OW12 OW9 1.01(5) 3 ?
OW13 N4A 0.56(5) 4_556 ?
OW13 C4A 1.72(6) 4_556 ?
